data_1555090
loop_
_publ_author_name
'Hu, Zhengsong'
'Li, Zongyang'
'Zhao, Kang'
'Tian, Rongqiang'
'Duan, Zheng'
'Mathey, Fran\,cois'

_publ_section_title
;
 Reaction of Phospholes with Aldimines: A One-Step Synthesis of Chelating,
 Alpha-C2-Bridged Biphospholes.
;
_journal_issue 14
_journal_name_full 'Organic letters'
_journal_page_first 3518
_journal_page_last 3520
_journal_paper_doi 10.1021/acs.orglett.5b01604
_journal_volume 17
_journal_year 2015
_chemical_formula_moiety 'C32 H32 O P2'
_chemical_formula_sum 'C32 H32 O P2'
_chemical_formula_weight 494.51
_space_group_crystal_system monoclinic
_space_group_IT_number 14
_space_group_name_Hall '-P 2ybc'
_space_group_name_H-M_alt 'P 1 21/c 1'
_atom_sites_solution_hydrogens geom
_atom_sites_solution_primary direct
_audit_creation_date 2015-04-30
_audit_creation_method
;
Olex2 1.2
(compiled 2015.01.26 svn.r3150 for OlexSys, GUI svn.r4998)
;
_cell_angle_alpha 90
_cell_angle_beta 105.924(4)
_cell_angle_gamma 90
_cell_formula_units_Z 4
_cell_length_a 14.7596(8)
_cell_length_b 10.4392(6)
_cell_length_c 17.7877(5)
_cell_measurement_reflns_used 3939
_cell_measurement_temperature 291(2)
_cell_measurement_theta_max 72.0820
_cell_measurement_theta_min 5.2530
_cell_volume 2635.5(2)
_computing_cell_refinement
;
CrysAlisPro, Agilent Technologies,
Version 1.171.36.32 (release 02-08-2013 CrysAlis171 .NET)
(compiled Aug  2 2013,16:46:58)
;
_computing_data_collection
;
CrysAlisPro, Agilent Technologies,
Version 1.171.36.32 (release 02-08-2013 CrysAlis171 .NET)
(compiled Aug  2 2013,16:46:58)
;
_computing_data_reduction
;
CrysAlisPro, Agilent Technologies,
Version 1.171.36.32 (release 02-08-2013 CrysAlis171 .NET)
(compiled Aug  2 2013,16:46:58)
;
_computing_molecular_graphics 'Olex2 (Dolomanov et al., 2009)'
_computing_publication_material 'Olex2 (Dolomanov et al., 2009)'
_computing_structure_refinement 'ShelXL (Sheldrick, 2008)'
_computing_structure_solution 'ShelXS (Sheldrick, 2008)'
_diffrn_ambient_temperature 291.15
_diffrn_detector_area_resol_mean 16.2312
_diffrn_measured_fraction_theta_full 0.997
_diffrn_measured_fraction_theta_max 0.997
_diffrn_measurement_details
;
#__ type_ start__ end____ width___ exp.time_
  1 omega  -70.00  -32.00   1.0000    1.0000
omega____ theta____ kappa____ phi______ frames
    -        0.0000  178.0000  120.0000 38

#__ type_ start__ end____ width___ exp.time_
  2 omega  -72.00  -37.00   1.0000    1.0000
omega____ theta____ kappa____ phi______ frames
    -        0.0000  178.0000  -30.0000 35

#__ type_ start__ end____ width___ exp.time_
  3 omega  -16.00   40.00   1.0000    1.0000
omega____ theta____ kappa____ phi______ frames
    -        0.0000   57.0000 -180.0000 56

#__ type_ start__ end____ width___ exp.time_
  4 omega   33.00   59.00   1.0000    3.0000
omega____ theta____ kappa____ phi______ frames
    -       56.0000  -57.0000  -90.0000 26

#__ type_ start__ end____ width___ exp.time_
  5 omega   35.00  121.00   1.0000    3.0000
omega____ theta____ kappa____ phi______ frames
    -       56.0000   37.0000 -150.0000 86

#__ type_ start__ end____ width___ exp.time_
  6 omega   -4.00   75.00   1.0000    3.0000
omega____ theta____ kappa____ phi______ frames
    -       56.0000  -57.0000  -30.0000 79

#__ type_ start__ end____ width___ exp.time_
  7 omega   96.00  123.00   1.0000    3.0000
omega____ theta____ kappa____ phi______ frames
    -       56.0000   57.0000 -150.0000 27

#__ type_ start__ end____ width___ exp.time_
  8 omega   35.00  121.00   1.0000    3.0000
omega____ theta____ kappa____ phi______ frames
    -       56.0000   57.0000  -60.0000 86

#__ type_ start__ end____ width___ exp.time_
  9 omega   45.00   98.00   1.0000    5.0000
omega____ theta____ kappa____ phi______ frames
    -      112.0000  -45.0000   90.0000 53

#__ type_ start__ end____ width___ exp.time_
 10 omega   61.00   88.00   1.0000    5.0000
omega____ theta____ kappa____ phi______ frames
    -      112.0000  -30.0000  120.0000 27

#__ type_ start__ end____ width___ exp.time_
 11 omega   43.00   90.00   1.0000    5.0000
omega____ theta____ kappa____ phi______ frames
    -      112.0000  -45.0000 -180.0000 47

#__ type_ start__ end____ width___ exp.time_
 12 omega   53.00   80.00   1.0000    5.0000
omega____ theta____ kappa____ phi______ frames
    -      112.0000  -30.0000  -60.0000 27

#__ type_ start__ end____ width___ exp.time_
 13 omega   39.00   69.00   1.0000    5.0000
omega____ theta____ kappa____ phi______ frames
    -      112.0000  -30.0000 -150.0000 30

#__ type_ start__ end____ width___ exp.time_
 14 omega   87.00  115.00   1.0000    5.0000
omega____ theta____ kappa____ phi______ frames
    -      112.0000 -111.0000  -30.0000 28

#__ type_ start__ end____ width___ exp.time_
 15 omega   41.00  106.00   1.0000    5.0000
omega____ theta____ kappa____ phi______ frames
    -      112.0000  -94.0000  120.0000 65

#__ type_ start__ end____ width___ exp.time_
 16 omega   42.00   94.00   1.0000    5.0000
omega____ theta____ kappa____ phi______ frames
    -      112.0000  -94.0000   60.0000 52

#__ type_ start__ end____ width___ exp.time_
 17 omega   57.00  107.00   1.0000    5.0000
omega____ theta____ kappa____ phi______ frames
    -      112.0000  -94.0000 -150.0000 50

#__ type_ start__ end____ width___ exp.time_
 18 omega   47.00   88.00   1.0000    5.0000
omega____ theta____ kappa____ phi______ frames
    -      112.0000  -30.0000    0.0000 41

#__ type_ start__ end____ width___ exp.time_
 19 omega  103.00  165.00   1.0000    5.0000
omega____ theta____ kappa____ phi______ frames
    -      112.0000   30.0000  120.0000 62

#__ type_ start__ end____ width___ exp.time_
 20 omega  -21.00   61.00   1.0000    1.0000
omega____ theta____ kappa____ phi______ frames
    -        0.0000   57.0000  -90.0000 82

#__ type_ start__ end____ width___ exp.time_
 21 omega  -18.00   35.00   1.0000    1.0000
omega____ theta____ kappa____ phi______ frames
    -        0.0000  -86.0000  -52.0000 53
;
_diffrn_measurement_device_type 'Xcalibur, Eos, Gemini'
_diffrn_measurement_method '\w scans'
_diffrn_orient_matrix_UB_11 -0.0088960000
_diffrn_orient_matrix_UB_12 0.0637275000
_diffrn_orient_matrix_UB_13 -0.0798665000
_diffrn_orient_matrix_UB_21 -0.1053398000
_diffrn_orient_matrix_UB_22 0.0249928000
_diffrn_orient_matrix_UB_23 -0.0092762000
_diffrn_orient_matrix_UB_31 0.0244011000
_diffrn_orient_matrix_UB_32 0.1308953000
_diffrn_orient_matrix_UB_33 0.0407200000
_diffrn_radiation_monochromator graphite
_diffrn_radiation_type CuK\a
_diffrn_radiation_wavelength 1.54184
_diffrn_reflns_av_R_equivalents 0.0229
_diffrn_reflns_av_unetI/netI 0.0332
_diffrn_reflns_Laue_measured_fraction_full 0.997
_diffrn_reflns_Laue_measured_fraction_max 0.997
_diffrn_reflns_limit_h_max 17
_diffrn_reflns_limit_h_min -16
_diffrn_reflns_limit_k_max 12
_diffrn_reflns_limit_k_min -7
_diffrn_reflns_limit_l_max 21
_diffrn_reflns_limit_l_min -18
_diffrn_reflns_number 9840
_diffrn_reflns_point_group_measured_fraction_full 0.997
_diffrn_reflns_point_group_measured_fraction_max 0.997
_diffrn_reflns_theta_full 67.102
_diffrn_reflns_theta_max 67.102
_diffrn_reflns_theta_min 3.114
_diffrn_source 'Enhance (Cu) X-ray Source'
_exptl_absorpt_coefficient_mu 1.664
_exptl_absorpt_correction_T_max 1.00000
_exptl_absorpt_correction_T_min 0.91252
_exptl_absorpt_correction_type multi-scan
_exptl_absorpt_process_details
;
CrysAlisPro, Agilent Technologies,
Version 1.171.36.32 (release 02-08-2013 CrysAlis171 .NET)
(compiled Aug  2 2013,16:46:58)
Empirical absorption correction using spherical harmonics,
 implemented in SCALE3 ABSPACK scaling algorithm.
;
_exptl_crystal_colour
;
;
_exptl_crystal_density_diffrn 1.246
_exptl_crystal_description
;
;
_exptl_crystal_F_000 1048
_exptl_crystal_size_max 0.2
_exptl_crystal_size_mid 0.18
_exptl_crystal_size_min 0.16
_refine_diff_density_max 0.283
_refine_diff_density_min -0.189
_refine_diff_density_rms 0.043
_refine_ls_extinction_method none
_refine_ls_goodness_of_fit_ref 1.049
_refine_ls_hydrogen_treatment constr
_refine_ls_matrix_type full
_refine_ls_number_parameters 321
_refine_ls_number_reflns 4705
_refine_ls_number_restraints 0
_refine_ls_restrained_S_all 1.049
_refine_ls_R_factor_all 0.0487
_refine_ls_R_factor_gt 0.0409
_refine_ls_shift/su_max 0.001
_refine_ls_shift/su_mean 0.000
_refine_ls_structure_factor_coef Fsqd
_refine_ls_weighting_details 'w=1/[\s^2^(Fo^2^)+(0.0608P)^2^+0.5338P] where P=(Fo^2^+2Fc^2^)/3'
_refine_ls_weighting_scheme calc
_refine_ls_wR_factor_gt 0.1107
_refine_ls_wR_factor_ref 0.1173
_reflns_Friedel_coverage 0.000
_reflns_number_gt 3996
_reflns_number_total 4705
_reflns_threshold_expression 'I > 2\s(I)'
_cod_data_source_file ol5b01604_si_001.cif
_cod_data_source_block 20150589
_cod_database_code 1555090
_chemical_oxdiff_formula C20H20N4O4P1
_shelx_space_group_comment
;
The symmetry employed for this shelxl refinement is uniquely defined
by the following loop, which should always be used as a source of
symmetry information in preference to the above space-group names.
They are only intended as comments.
;
_shelx_estimated_absorpt_t_max 0.777
_shelx_estimated_absorpt_t_min 0.732
_reflns_odcompleteness_completeness 99.88
_reflns_odcompleteness_iscentric 1
_reflns_odcompleteness_theta 66.97
_olex2_refinement_description
;
1. Fixed Uiso
 At 1.2 times of:
  All C(H) groups, All C(H,H) groups
 At 1.5 times of:
  All C(H,H,H) groups
2.a Ternary CH refined with riding coordinates:
 C25(H25)
2.b Secondary CH2 refined with riding coordinates:
 C4(H4A,H4B)
2.c Aromatic/amide H refined with riding coordinates:
 C6(H6), C7(H7), C8(H8), C9(H9), C10(H10), C18(H18), C19(H19), C20(H20),
 C21(H21), C22(H22), C27(H27), C28(H28), C30(H30), C31(H31)
2.d Idealised Me refined as rotating group:
 C11(H11A,H11B,H11C), C12(H12A,H12B,H12C), C23(H23A,H23B,H23C), C24(H24A,H24B,
 H24C), C32(H32A,H32B,H32C)
;
_shelx_shelxl_version_number 2014/7
_olex2_submission_special_instructions 'No special instructions were received'

loop_
_space_group_symop_operation_xyz
'x, y, z'
'-x, y+1/2, -z+1/2'
'-x, -y, -z'
'x, -y-1/2, z-1/2'

loop_
_atom_site_label
_atom_site_type_symbol
_atom_site_fract_x
_atom_site_fract_y
_atom_site_fract_z
_atom_site_U_iso_or_equiv
_atom_site_adp_type
_atom_site_occupancy
_atom_site_site_symmetry_order
_atom_site_calc_flag
_atom_site_refinement_flags_posn
C1 C 0.13699(14) 0.68231(18) 0.46558(11) 0.0372(4) Uani 1 1 d .
C2 C 0.07014(14) 0.61647(19) 0.41321(10) 0.0378(4) Uani 1 1 d .
C3 C -0.02851(14) 0.67448(18) 0.39463(11) 0.0374(4) Uani 1 1 d .
C4 C -0.02942(14) 0.7541(2) 0.46721(11) 0.0398(4) Uani 1 1 d .
H4A H -0.0461 0.7004 0.5059 0.048 Uiso 1 1 calc R
H4B H -0.0752 0.8228 0.4530 0.048 Uiso 1 1 calc R
C5 C 0.23949(15) 0.65857(19) 0.49023(12) 0.0407(4) Uani 1 1 d .
C6 C 0.28927(17) 0.6673(2) 0.56872(13) 0.0540(6) Uani 1 1 d .
H6 H 0.2570 0.6848 0.6057 0.065 Uiso 1 1 calc R
C7 C 0.38585(19) 0.6503(3) 0.59272(16) 0.0674(7) Uani 1 1 d .
H7 H 0.4177 0.6552 0.6456 0.081 Uiso 1 1 calc R
C8 C 0.43497(18) 0.6265(3) 0.53880(18) 0.0706(8) Uani 1 1 d .
H8 H 0.5001 0.6167 0.5549 0.085 Uiso 1 1 calc R
C9 C 0.38699(18) 0.6170(3) 0.46081(17) 0.0646(7) Uani 1 1 d .
H9 H 0.4198 0.5997 0.4242 0.077 Uiso 1 1 calc R
C10 C 0.29060(16) 0.6331(2) 0.43670(13) 0.0500(5) Uani 1 1 d .
H10 H 0.2592 0.6269 0.3838 0.060 Uiso 1 1 calc R
C11 C 0.08625(18) 0.4974(2) 0.37144(13) 0.0513(5) Uani 1 1 d .
H11A H 0.0419 0.4329 0.3762 0.077 Uiso 1 1 calc GR
H11B H 0.1491 0.4668 0.3942 0.077 Uiso 1 1 calc GR
H11C H 0.0781 0.5165 0.3172 0.077 Uiso 1 1 calc GR
C12 C -0.10699(16) 0.5741(2) 0.37912(13) 0.0507(5) Uani 1 1 d .
H12A H -0.1660 0.6154 0.3759 0.076 Uiso 1 1 calc GR
H12B H -0.0938 0.5129 0.4210 0.076 Uiso 1 1 calc GR
H12C H -0.1104 0.5311 0.3307 0.076 Uiso 1 1 calc GR
C13 C 0.19104(13) 0.97713(18) 0.40043(11) 0.0364(4) Uani 1 1 d .
C14 C 0.19770(14) 0.91344(18) 0.33574(11) 0.0378(4) Uani 1 1 d .
C15 C 0.11326(14) 0.83961(18) 0.29670(11) 0.0365(4) Uani 1 1 d .
C16 C 0.04148(13) 0.85160(17) 0.33038(10) 0.0329(4) Uani 1 1 d .
C17 C 0.26243(14) 1.0577(2) 0.45476(12) 0.0414(4) Uani 1 1 d .
C18 C 0.35033(17) 1.0080(3) 0.49311(15) 0.0618(6) Uani 1 1 d .
H18 H 0.3652 0.9240 0.4837 0.074 Uiso 1 1 calc R
C19 C 0.41582(19) 1.0830(4) 0.54535(18) 0.0843(10) Uani 1 1 d .
H19 H 0.4746 1.0492 0.5706 0.101 Uiso 1 1 calc R
C20 C 0.3947(2) 1.2067(4) 0.56020(19) 0.0902(11) Uani 1 1 d .
H20 H 0.4389 1.2562 0.5957 0.108 Uiso 1 1 calc R
C21 C 0.3080(2) 1.2578(3) 0.52256(18) 0.0759(8) Uani 1 1 d .
H21 H 0.2937 1.3420 0.5321 0.091 Uiso 1 1 calc R
C22 C 0.24271(17) 1.1832(2) 0.47072(14) 0.0528(6) Uani 1 1 d .
H22 H 0.1840 1.2177 0.4458 0.063 Uiso 1 1 calc R
C23 C 0.28346(16) 0.9148(2) 0.30519(13) 0.0518(5) Uani 1 1 d .
H23A H 0.3115 0.8311 0.3108 0.078 Uiso 1 1 calc GR
H23B H 0.3283 0.9757 0.3343 0.078 Uiso 1 1 calc GR
H23C H 0.2653 0.9385 0.2510 0.078 Uiso 1 1 calc GR
C24 C 0.11343(16) 0.7541(2) 0.22863(12) 0.0470(5) Uani 1 1 d .
H24A H 0.1319 0.8028 0.1895 0.070 Uiso 1 1 calc GR
H24B H 0.0514 0.7199 0.2068 0.070 Uiso 1 1 calc GR
H24C H 0.1571 0.6851 0.2461 0.070 Uiso 1 1 calc GR
C25 C -0.04201(13) 0.76289(17) 0.31840(10) 0.0346(4) Uani 1 1 d .
H25 H -0.0385 0.7049 0.2760 0.042 Uiso 1 1 calc R
C26 C -0.13942(14) 0.82354(18) 0.29315(11) 0.0364(4) Uani 1 1 d .
C27 C -0.16538(14) 0.93147(19) 0.32719(11) 0.0405(4) Uani 1 1 d .
H27 H -0.1200 0.9737 0.3659 0.049 Uiso 1 1 calc R
C28 C -0.25686(15) 0.9792(2) 0.30559(13) 0.0453(5) Uani 1 1 d .
H28 H -0.2726 1.0507 0.3306 0.054 Uiso 1 1 calc R
C29 C -0.32385(15) 0.9194(2) 0.24674(13) 0.0527(6) Uani 1 1 d .
C30 C -0.29959(17) 0.8137(2) 0.21019(15) 0.0609(7) Uani 1 1 d .
H30 H -0.3444 0.7740 0.1698 0.073 Uiso 1 1 calc R
C31 C -0.20860(16) 0.7663(2) 0.23349(12) 0.0494(5) Uani 1 1 d .
H31 H -0.1934 0.6944 0.2086 0.059 Uiso 1 1 calc R
C32 C -0.4437(2) 1.0701(3) 0.25362(19) 0.0818(9) Uani 1 1 d .
H32A H -0.4322 1.0593 0.3090 0.123 Uiso 1 1 calc GR
H32B H -0.5095 1.0857 0.2304 0.123 Uiso 1 1 calc GR
H32C H -0.4078 1.1415 0.2435 0.123 Uiso 1 1 calc GR
O1 O -0.41631(12) 0.9574(2) 0.22103(12) 0.0782(6) Uani 1 1 d .
P1 P 0.09009(3) 0.82039(5) 0.50690(3) 0.03804(15) Uani 1 1 d .
P2 P 0.07296(3) 0.96382(5) 0.41040(3) 0.03445(14) Uani 1 1 d .

loop_
_atom_site_aniso_label
_atom_site_aniso_U_11
_atom_site_aniso_U_22
_atom_site_aniso_U_33
_atom_site_aniso_U_23
_atom_site_aniso_U_13
_atom_site_aniso_U_12
C1 0.0429(11) 0.0377(10) 0.0307(9) 0.0048(7) 0.0094(8) 0.0057(8)
C2 0.0450(11) 0.0345(10) 0.0331(9) 0.0032(7) 0.0091(8) 0.0009(8)
C3 0.0404(10) 0.0359(10) 0.0348(9) 0.0016(8) 0.0081(8) -0.0036(8)
C4 0.0405(10) 0.0456(11) 0.0351(9) 0.0024(8) 0.0133(8) -0.0019(9)
C5 0.0421(11) 0.0370(10) 0.0405(10) 0.0033(8) 0.0072(8) 0.0046(8)
C6 0.0493(13) 0.0645(15) 0.0429(11) -0.0011(10) 0.0039(10) 0.0100(11)
C7 0.0537(14) 0.0754(18) 0.0586(15) -0.0063(13) -0.0088(12) 0.0134(13)
C8 0.0414(13) 0.0733(18) 0.0888(19) -0.0033(15) 0.0038(13) 0.0170(12)
C9 0.0530(14) 0.0680(16) 0.0757(17) 0.0001(13) 0.0227(13) 0.0164(13)
C10 0.0513(13) 0.0513(13) 0.0473(12) 0.0038(10) 0.0133(10) 0.0125(10)
C11 0.0610(14) 0.0374(11) 0.0516(12) -0.0034(9) 0.0090(10) 0.0054(10)
C12 0.0507(13) 0.0440(11) 0.0537(12) 0.0054(10) 0.0081(10) -0.0111(10)
C13 0.0320(9) 0.0344(9) 0.0426(10) 0.0032(8) 0.0098(8) 0.0018(8)
C14 0.0393(10) 0.0351(10) 0.0404(10) 0.0067(8) 0.0134(8) 0.0057(8)
C15 0.0448(11) 0.0329(9) 0.0321(9) 0.0041(7) 0.0113(8) 0.0051(8)
C16 0.0377(10) 0.0306(9) 0.0281(8) 0.0002(7) 0.0048(7) 0.0018(7)
C17 0.0354(10) 0.0478(11) 0.0427(10) 0.0003(9) 0.0136(8) -0.0065(9)
C18 0.0422(12) 0.0747(17) 0.0642(15) -0.0020(13) 0.0073(11) 0.0003(12)
C19 0.0411(14) 0.135(3) 0.0691(18) -0.0110(19) 0.0027(12) -0.0166(17)
C20 0.070(2) 0.122(3) 0.079(2) -0.041(2) 0.0224(16) -0.052(2)
C21 0.081(2) 0.0693(18) 0.0836(19) -0.0301(15) 0.0329(16) -0.0308(16)
C22 0.0519(13) 0.0503(13) 0.0586(14) -0.0080(10) 0.0190(11) -0.0096(10)
C23 0.0457(12) 0.0593(14) 0.0549(13) 0.0034(11) 0.0212(10) 0.0050(11)
C24 0.0570(13) 0.0470(12) 0.0394(10) -0.0024(9) 0.0174(9) 0.0049(10)
C25 0.0416(10) 0.0317(9) 0.0294(9) -0.0042(7) 0.0078(7) -0.0018(8)
C26 0.0377(10) 0.0370(10) 0.0321(9) 0.0003(8) 0.0053(8) -0.0038(8)
C27 0.0368(10) 0.0418(10) 0.0385(10) -0.0048(8) 0.0028(8) -0.0042(8)
C28 0.0416(11) 0.0453(11) 0.0479(11) -0.0023(9) 0.0101(9) 0.0023(9)
C29 0.0372(11) 0.0610(14) 0.0521(12) 0.0023(11) -0.0008(9) 0.0018(10)
C30 0.0466(13) 0.0660(15) 0.0551(13) -0.0143(12) -0.0113(11) -0.0036(11)
C31 0.0517(12) 0.0484(12) 0.0419(11) -0.0102(9) 0.0025(9) -0.0004(10)
C32 0.0536(16) 0.098(2) 0.088(2) 0.0039(18) 0.0101(14) 0.0251(16)
O1 0.0405(9) 0.0929(14) 0.0858(13) -0.0146(11) -0.0084(9) 0.0128(9)
P1 0.0389(3) 0.0457(3) 0.0291(2) -0.00483(19) 0.00856(19) 0.0007(2)
P2 0.0327(3) 0.0335(3) 0.0373(3) -0.00556(18) 0.01001(19) -0.00031(19)

loop_
_atom_type_symbol
_atom_type_description
_atom_type_scat_dispersion_real
_atom_type_scat_dispersion_imag
_atom_type_scat_source
C C 0.0181 0.0091 'International Tables Vol C Tables 4.2.6.8 and 6.1.1.4'
H H 0.0000 0.0000 'International Tables Vol C Tables 4.2.6.8 and 6.1.1.4'
O O 0.0492 0.0322 'International Tables Vol C Tables 4.2.6.8 and 6.1.1.4'
P P 0.2955 0.4335 'International Tables Vol C Tables 4.2.6.8 and 6.1.1.4'

loop_
_geom_angle_atom_site_label_1
_geom_angle_atom_site_label_2
_geom_angle_atom_site_label_3
_geom_angle
C2 C1 C5 128.11(18)
C2 C1 P1 113.12(15)
C5 C1 P1 118.74(14)
C1 C2 C3 114.96(17)
C1 C2 C11 125.49(19)
C11 C2 C3 119.51(17)
C2 C3 C4 105.06(15)
C2 C3 C12 113.42(17)
C2 C3 C25 107.49(15)
C4 C3 C25 111.74(16)
C12 C3 C4 109.92(17)
C12 C3 C25 109.19(16)
C3 C4 H4A 110.3
C3 C4 H4B 110.3
C3 C4 P1 107.23(13)
H4A C4 H4B 108.5
P1 C4 H4A 110.3
P1 C4 H4B 110.3
C6 C5 C1 120.22(19)
C6 C5 C10 117.6(2)
C10 C5 C1 122.15(18)
C5 C6 H6 119.4
C7 C6 C5 121.2(2)
C7 C6 H6 119.4
C6 C7 H7 119.9
C8 C7 C6 120.3(2)
C8 C7 H7 119.9
C7 C8 H8 120.3
C7 C8 C9 119.5(2)
C9 C8 H8 120.3
C8 C9 H9 119.8
C8 C9 C10 120.4(2)
C10 C9 H9 119.8
C5 C10 H10 119.4
C9 C10 C5 121.1(2)
C9 C10 H10 119.4
C2 C11 H11A 109.5
C2 C11 H11B 109.5
C2 C11 H11C 109.5
H11A C11 H11B 109.5
H11A C11 H11C 109.5
H11B C11 H11C 109.5
C3 C12 H12A 109.5
C3 C12 H12B 109.5
C3 C12 H12C 109.5
H12A C12 H12B 109.5
H12A C12 H12C 109.5
H12B C12 H12C 109.5
C14 C13 C17 128.90(18)
C14 C13 P2 110.03(14)
C17 C13 P2 120.87(14)
C13 C14 C15 114.15(17)
C13 C14 C23 124.38(19)
C15 C14 C23 121.46(18)
C14 C15 C24 120.23(18)
C16 C15 C14 113.99(17)
C16 C15 C24 125.68(19)
C15 C16 C25 125.91(17)
C15 C16 P2 110.17(14)
C25 C16 P2 122.27(13)
C18 C17 C13 120.6(2)
C22 C17 C13 121.18(19)
C22 C17 C18 118.1(2)
C17 C18 H18 119.9
C19 C18 C17 120.2(3)
C19 C18 H18 119.9
C18 C19 H19 119.7
C20 C19 C18 120.6(3)
C20 C19 H19 119.7
C19 C20 H20 120.0
C19 C20 C21 120.0(3)
C21 C20 H20 120.0
C20 C21 H21 120.3
C22 C21 C20 119.5(3)
C22 C21 H21 120.3
C17 C22 H22 119.2
C21 C22 C17 121.5(3)
C21 C22 H22 119.2
C14 C23 H23A 109.5
C14 C23 H23B 109.5
C14 C23 H23C 109.5
H23A C23 H23B 109.5
H23A C23 H23C 109.5
H23B C23 H23C 109.5
C15 C24 H24A 109.5
C15 C24 H24B 109.5
C15 C24 H24C 109.5
H24A C24 H24B 109.5
H24A C24 H24C 109.5
H24B C24 H24C 109.5
C3 C25 H25 105.9
C16 C25 C3 109.02(14)
C16 C25 H25 105.9
C16 C25 C26 117.07(16)
C26 C25 C3 112.11(15)
C26 C25 H25 105.9
C27 C26 C25 124.26(17)
C27 C26 C31 116.81(19)
C31 C26 C25 118.90(18)
C26 C27 H27 118.8
C26 C27 C28 122.41(18)
C28 C27 H27 118.8
C27 C28 H28 120.4
C29 C28 C27 119.2(2)
C29 C28 H28 120.4
C30 C29 C28 119.8(2)
O1 C29 C28 124.2(2)
O1 C29 C30 116.0(2)
C29 C30 H30 119.9
C29 C30 C31 120.1(2)
C31 C30 H30 119.9
C26 C31 H31 119.2
C30 C31 C26 121.6(2)
C30 C31 H31 119.2
H32A C32 H32B 109.5
H32A C32 H32C 109.5
H32B C32 H32C 109.5
O1 C32 H32A 109.5
O1 C32 H32B 109.5
O1 C32 H32C 109.5
C29 O1 C32 118.2(2)
C1 P1 C4 88.74(9)
C1 P1 P2 101.17(6)
C4 P1 P2 93.58(7)
C13 P2 P1 102.58(6)
C16 P2 C13 91.10(9)
C16 P2 P1 96.96(6)

loop_
_geom_bond_atom_site_label_1
_geom_bond_atom_site_label_2
_geom_bond_distance
C1 C2 1.345(3)
C1 C5 1.476(3)
C1 P1 1.837(2)
C2 C3 1.527(3)
C2 C11 1.500(3)
C3 C4 1.538(3)
C3 C12 1.530(3)
C3 C25 1.607(2)
C4 H4A 0.9700
C4 H4B 0.9700
C4 P1 1.846(2)
C5 C6 1.391(3)
C5 C10 1.393(3)
C6 H6 0.9300
C6 C7 1.383(3)
C7 H7 0.9300
C7 C8 1.374(4)
C8 H8 0.9300
C8 C9 1.377(4)
C9 H9 0.9300
C9 C10 1.379(3)
C10 H10 0.9300
C11 H11A 0.9600
C11 H11B 0.9600
C11 H11C 0.9600
C12 H12A 0.9600
C12 H12B 0.9600
C12 H12C 0.9600
C13 C14 1.356(3)
C13 C17 1.481(3)
C13 P2 1.8048(19)
C14 C15 1.468(3)
C14 C23 1.508(3)
C15 C16 1.359(3)
C15 C24 1.505(3)
C16 C25 1.509(3)
C16 P2 1.8031(18)
C17 C18 1.390(3)
C17 C22 1.388(3)
C18 H18 0.9300
C18 C19 1.385(4)
C19 H19 0.9300
C19 C20 1.371(5)
C20 H20 0.9300
C20 C21 1.379(5)
C21 H21 0.9300
C21 C22 1.378(3)
C22 H22 0.9300
C23 H23A 0.9600
C23 H23B 0.9600
C23 H23C 0.9600
C24 H24A 0.9600
C24 H24B 0.9600
C24 H24C 0.9600
C25 H25 0.9800
C25 C26 1.522(3)
C26 C27 1.382(3)
C26 C31 1.390(3)
C27 H27 0.9300
C27 C28 1.391(3)
C28 H28 0.9300
C28 C29 1.377(3)
C29 C30 1.377(3)
C29 O1 1.374(3)
C30 H30 0.9300
C30 C31 1.384(3)
C31 H31 0.9300
C32 H32A 0.9600
C32 H32B 0.9600
C32 H32C 0.9600
C32 O1 1.418(3)
P1 P2 2.2393(7)

loop_
_geom_torsion_atom_site_label_1
_geom_torsion_atom_site_label_2
_geom_torsion_atom_site_label_3
_geom_torsion_atom_site_label_4
_geom_torsion
C1 C2 C3 C4 -25.0(2)
C1 C2 C3 C12 -145.11(18)
C1 C2 C3 C25 94.09(19)
C1 C5 C6 C7 -177.4(2)
C1 C5 C10 C9 177.0(2)
C2 C1 C5 C6 -137.7(2)
C2 C1 C5 C10 45.4(3)
C2 C1 P1 C4 14.42(15)
C2 C1 P1 P2 -78.99(14)
C2 C3 C4 P1 33.90(17)
C2 C3 C25 C16 -50.11(19)
C2 C3 C25 C26 178.62(15)
C3 C4 P1 C1 -27.91(14)
C3 C4 P1 P2 73.20(13)
C3 C25 C26 C27 80.4(2)
C3 C25 C26 C31 -97.8(2)
C4 C3 C25 C16 64.7(2)
C4 C3 C25 C26 -66.6(2)
C5 C1 C2 C3 -173.84(18)
C5 C1 C2 C11 3.8(3)
C5 C1 P1 C4 -167.38(16)
C5 C1 P1 P2 99.22(14)
C5 C6 C7 C8 1.1(4)
C6 C5 C10 C9 0.1(3)
C6 C7 C8 C9 -1.3(5)
C7 C8 C9 C10 0.9(5)
C8 C9 C10 C5 -0.3(4)
C10 C5 C6 C7 -0.5(4)
C11 C2 C3 C4 157.12(17)
C11 C2 C3 C12 37.1(2)
C11 C2 C3 C25 -83.7(2)
C12 C3 C4 P1 156.26(14)
C12 C3 C25 C16 -173.53(16)
C12 C3 C25 C26 55.2(2)
C13 C14 C15 C16 2.4(2)
C13 C14 C15 C24 -174.23(17)
C13 C17 C18 C19 -178.3(2)
C13 C17 C22 C21 178.5(2)
C14 C13 C17 C18 -57.3(3)
C14 C13 C17 C22 124.7(2)
C14 C13 P2 C16 7.08(15)
C14 C13 P2 P1 104.46(14)
C14 C15 C16 C25 -162.31(17)
C14 C15 C16 P2 3.2(2)
C15 C16 C25 C3 104.9(2)
C15 C16 C25 C26 -126.5(2)
C15 C16 P2 C13 -5.78(14)
C15 C16 P2 P1 -108.59(13)
C16 C25 C26 C27 -46.7(3)
C16 C25 C26 C31 135.10(19)
C17 C13 C14 C15 178.45(18)
C17 C13 C14 C23 -0.9(3)
C17 C13 P2 C16 -177.56(16)
C17 C13 P2 P1 -80.18(16)
C17 C18 C19 C20 0.3(5)
C18 C17 C22 C21 0.5(3)
C18 C19 C20 C21 -0.5(5)
C19 C20 C21 C22 0.7(5)
C20 C21 C22 C17 -0.7(4)
C22 C17 C18 C19 -0.3(4)
C23 C14 C15 C16 -178.24(18)
C23 C14 C15 C24 5.2(3)
C24 C15 C16 C25 14.1(3)
C24 C15 C16 P2 179.57(15)
C25 C3 C4 P1 -82.35(17)
C25 C16 P2 C13 160.34(15)
C25 C16 P2 P1 57.53(15)
C25 C26 C27 C28 -175.89(19)
C25 C26 C31 C30 177.2(2)
C26 C27 C28 C29 -1.8(3)
C27 C26 C31 C30 -1.2(3)
C27 C28 C29 C30 0.0(4)
C27 C28 C29 O1 179.5(2)
C28 C29 C30 C31 1.2(4)
C28 C29 O1 C32 4.0(4)
C29 C30 C31 C26 -0.6(4)
C30 C29 O1 C32 -176.4(3)
C31 C26 C27 C28 2.4(3)
O1 C29 C30 C31 -178.4(2)
P1 C1 C2 C3 4.2(2)
P1 C1 C2 C11 -178.16(16)
P1 C1 C5 C6 44.4(3)
P1 C1 C5 C10 -132.47(19)
P2 C13 C14 C15 -6.7(2)
P2 C13 C14 C23 173.95(16)
P2 C13 C17 C18 128.3(2)
P2 C13 C17 C22 -49.7(3)
P2 C16 C25 C3 -58.95(19)
P2 C16 C25 C26 69.61(19)
